data_2010890
loop_
_publ_author_name
'Ben Smail, Ridha'
'Jouini, Tahar'

_publ_section_title
;
 KNi~3~(AsO~4~)(As~2~O~7~)
;
_journal_issue 5
_journal_name_full 'Acta Crystallographica Section C'
_journal_page_first 513
_journal_page_last 514
_journal_paper_doi 10.1107/S0108270100000792
_journal_volume 56
_journal_year 2000
_chemical_formula_moiety 'K Ni3 (As O4) (As2 O7)'
_chemical_formula_structural 'K Ni3 (As O4) (As2 O7)'
_chemical_formula_sum 'As3 K Ni3 O11'
_chemical_formula_weight 615.99
_chemical_name_systematic
;
potassium trinickel arsenate diarsenate
;
_space_group_IT_number 14
_symmetry_cell_setting monoclinic
_symmetry_space_group_name_Hall '-P 2ybc'
_symmetry_space_group_name_H-M 'P 1 21/c 1'
_audit_creation_method SHELXL
_cell_angle_alpha 90.00
_cell_angle_beta 119.7800(10)
_cell_angle_gamma 90.00
_cell_formula_units_Z 4
_cell_length_a 10.0660(10)
_cell_length_b 9.681(2)
_cell_length_c 10.2340(10)
_cell_measurement_reflns_used 25
_cell_measurement_temperature 293(2)
_cell_measurement_theta_max 16.96
_cell_measurement_theta_min 11.49
_cell_volume 865.6(2)
_computing_cell_refinement 'CAD4 EXPRESS'
_computing_data_collection 'CAD4 EXPRESS (Enraf-Nonius, 1994)'
_computing_data_reduction 'MolEN (Fair, 1990)'
_computing_molecular_graphics 'DIAMOND (Brandenburg, 1997)'
_computing_publication_material SHELXL93
_computing_structure_refinement 'SHELXL93 (Sheldrick, 1993)'
_computing_structure_solution 'SHELXS86 (Sheldrick, 1990)'
_diffrn_ambient_temperature 293(2)
_diffrn_measurement_device 'Enraf-Nonius CAD4'
_diffrn_measurement_method \w/2\q
_diffrn_radiation_monochromator graphite
_diffrn_radiation_source 'fine-focus sealed tube'
_diffrn_radiation_type MoK\a
_diffrn_radiation_wavelength .71069
_diffrn_reflns_av_R_equivalents .023
_diffrn_reflns_av_sigmaI/netI .046
_diffrn_reflns_limit_h_max 14
_diffrn_reflns_limit_h_min 0
_diffrn_reflns_limit_k_max 0
_diffrn_reflns_limit_k_min -13
_diffrn_reflns_limit_l_max 12
_diffrn_reflns_limit_l_min -14
_diffrn_reflns_number 2653
_diffrn_reflns_theta_max 29.96
_diffrn_reflns_theta_min 2.33
_diffrn_standards_decay_% .6
_diffrn_standards_interval_time 120
_diffrn_standards_number 2
_exptl_absorpt_coefficient_mu 18.383
_exptl_absorpt_correction_T_max .371
_exptl_absorpt_correction_T_min .217
_exptl_absorpt_correction_type \y-scan
_exptl_absorpt_process_details '(North et al., 1968)'
_exptl_crystal_colour green
_exptl_crystal_density_diffrn 4.727
_exptl_crystal_density_meas ?
_exptl_crystal_description parallelepiped
_exptl_crystal_F_000 1160
_exptl_crystal_size_max .14
_exptl_crystal_size_mid .07
_exptl_crystal_size_min .05
_refine_diff_density_max 1.078
_refine_diff_density_min -1.207
_refine_ls_extinction_coef .00219(14)
_refine_ls_extinction_method 'SHELXL93 (Sheldrick, 1993)'
_refine_ls_goodness_of_fit_all 1.098
_refine_ls_goodness_of_fit_ref 1.144
_refine_ls_hydrogen_treatment none
_refine_ls_matrix_type full
_refine_ls_number_parameters 164
_refine_ls_number_reflns 2526
_refine_ls_number_restraints 0
_refine_ls_restrained_S_all 1.098
_refine_ls_restrained_S_obs 1.144
_refine_ls_R_factor_all .059
_refine_ls_R_factor_gt .032
_refine_ls_shift/esd_mean .000
_refine_ls_shift/su_max -.001
_refine_ls_structure_factor_coef Fsqd
_refine_ls_weighting_details 'w = 1/[\s^2^(Fo^2^)+(0.0225P)^2^+1.2839P] where P=(Fo^2^+2Fc^2^)/3'
_refine_ls_weighting_scheme calc
_refine_ls_wR_factor_all .066
_refine_ls_wR_factor_ref .059
_reflns_number_gt 1851
_reflns_number_total 2526
_reflns_threshold_expression I>2\s(I)
_cod_data_source_file br1273.cif
_cod_data_source_block I
_cod_depositor_comments
;
The following automatic conversions were performed:

'_exptl_crystal_density_meas' value 'none' was changed to '?' - the
value is perceived as not measured.

Automatic conversion script
Id: cif_fix_values 3008 2015-01-20 13:52:24Z robertas 

The following automatic conversions were performed:

'_refine_ls_weighting_scheme' value 'calc w =
1/[\s^2^(Fo^2^)+(0.0225P)^2^+1.2839P] where P=(Fo^2^+2Fc^2^)/3' was
changed to 'calc'. New tag '_refine_ls_weighting_details' was
created. The value of the new tag was set to 'w =
1/[\s^2^(Fo^2^)+(0.0225P)^2^+1.2839P] where P=(Fo^2^+2Fc^2^)/3'.

Automatic conversion script
Id: cif_fix_values 3143 2015-03-26 13:38:13Z robertas 
;
_cod_original_sg_symbol_H-M 'P 21/c'
_cod_database_code 2010890

loop_
_symmetry_equiv_pos_as_xyz
'x, y, z'
'x, -y+1/2, z+1/2'
'-x, -y, -z'
'-x, y-1/2, -z-1/2'

loop_
_atom_site_aniso_label
_atom_site_aniso_U_11
_atom_site_aniso_U_22
_atom_site_aniso_U_33
_atom_site_aniso_U_12
_atom_site_aniso_U_13
_atom_site_aniso_U_23
Ni1 .0062(3) .0050(3) .0054(3) .0000(2) .0021(2) .0002(2)
Ni2 .0056(3) .0054(3) .0055(3) .0000(2) .0025(2) .0005(2)
Ni3 .0055(3) .0059(3) .0056(3) .0002(2) .0020(2) -.0002(2)
K .0115(5) .0140(5) .0188(6) .0000(4) .0061(5) .0002(4)
As1 .0046(2) .0044(2) .0047(2) .0002(2) .0017(2) -.0002(2)
As2 .0040(2) .0050(2) .0046(2) .0000(2) .0016(2) -.0002(2)
As3 .0035(2) .0060(2) .0051(2) -.0001(2) .0011(2) -.0005(2)
O1 .010(2) .005(2) .007(2) .0000(10) .0050(10) .0000(10)
O2 .005(2) .006(2) .012(2) .0010(10) .0020(10) .0000(10)
O3 .010(2) .0030(10) .008(2) .0020(10) .0050(10) .0000(10)
O4 .015(2) .008(2) .010(2) -.0020(10) .009(2) .0000(10)
O5 .006(2) .014(2) .006(2) -.0060(10) .0030(10) -.0040(10)
O6 .004(2) .008(2) .007(2) .0020(10) .0020(10) .0010(10)
O7 .005(2) .006(2) .008(2) -.0010(10) .0030(10) .0010(10)
O8 .004(2) .009(2) .008(2) -.0010(10) .0000(10) -.0040(10)
O9 .009(2) .011(2) .004(2) -.0040(10) .0010(10) .0010(10)
O10 .010(2) .008(2) .008(2) .0020(10) .0060(10) .0010(10)
O11 .005(2) .008(2) .008(2) .0000(10) .0040(10) -.0010(10)

loop_
_atom_site_label
_atom_site_fract_x
_atom_site_fract_y
_atom_site_fract_z
_atom_site_U_iso_or_equiv
_atom_site_thermal_displace_type
_atom_site_calc_flag
_atom_site_refinement_flags
_atom_site_occupancy
_atom_site_disorder_group
_atom_site_type_symbol
Ni1 .91265(7) .13238(6) .73634(7) .00590(10) Uani d . 1 . Ni
Ni2 .09243(7) .12885(6) .10055(7) .00560(10) Uani d . 1 . Ni
Ni3 .73818(7) .13548(6) .38145(7) .00600(10) Uani d . 1 . Ni
K .41010(10) .23330(10) .91090(10) .0154(2) Uani d . 1 . K
As1 .09995(6) .15740(5) .43237(5) .00480(10) Uani d . 1 . As
As2 .77020(6) .07247(5) .08381(5) .00480(10) Uani d . 1 . As
As3 .59179(6) .05737(5) .73943(5) .00530(10) Uani d . 1 . As
O1 .7641(4) .2450(3) .0640(4) .0068(6) Uani d . 1 . O
O2 .5818(4) .2279(4) .7291(4) .0090(7) Uani d . 1 . O
O3 .8965(4) .0149(3) .5653(4) .0070(6) Uani d . 1 . O
O4 .7446(4) .0151(4) .2205(4) .0101(7) Uani d . 1 . O
O5 .5576(4) .0315(4) .3831(4) .0087(7) Uani d . 1 . O
O6 .7562(4) .0031(4) .7487(4) .0069(6) Uani d . 1 . O
O7 .0753(4) .0027(3) .9153(4) .0065(6) Uani d . 1 . O
O8 .2371(4) .2360(4) .5841(4) .0081(7) Uani d . 1 . O
O9 .6135(4) .0128(4) .9186(4) .0086(7) Uani d . 1 . O
O10 .0871(4) .2268(3) .2731(4) .0080(7) Uani d . 1 . O
O11 .9383(4) .2388(3) .4152(4) .0070(7) Uani d . 1 . O

loop_
_atom_type_symbol
_atom_type_description
_atom_type_scat_dispersion_real
_atom_type_scat_dispersion_imag
_atom_type_scat_source
O O .0106 .0060 'International Tables Vol C Tables 4.2.6.8 and 6.1.1.4'
K K .2009 .2494 'International Tables Vol C Tables 4.2.6.8 and 6.1.1.4'
Ni Ni .3393 1.1124 'International Tables Vol C Tables 4.2.6.8 and 6.1.1.4'
As As .0499 2.0058 'International Tables Vol C Tables 4.2.6.8 and 6.1.1.4'

loop_
_geom_angle_atom_site_label_1
_geom_angle_atom_site_label_2
_geom_angle_atom_site_label_3
_geom_angle_site_symmetry_1
_geom_angle_site_symmetry_3
_geom_angle
_geom_angle_publ_flag
O3 Ni1 O1 . 2 82.48(13) n
O3 Ni1 O6 . . 88.63(14) n
O1 Ni1 O6 2 . 98.75(14) n
O3 Ni1 O10 . 2_655 102.71(13) n
O1 Ni1 O10 2 2_655 88.03(14) n
O6 Ni1 O10 . 2_655 167.51(13) n
O3 Ni1 O11 . 2 177.16(14) n
O1 Ni1 O11 2 2 97.30(13) n
O6 Ni1 O11 . 2 94.19(13) n
O10 Ni1 O11 2_655 2 74.45(13) n
O3 Ni1 O7 . 1_655 96.25(13) n
O1 Ni1 O7 2 1_655 177.92(13) n
O6 Ni1 O7 . 1_655 82.84(13) n
O10 Ni1 O7 2_655 1_655 90.64(13) n
O11 Ni1 O7 2 1_655 83.88(13) n
O6 Ni2 O8 3_656 2_554 99.97(14) n
O6 Ni2 O10 3_656 . 88.06(14) n
O8 Ni2 O10 2_554 . 95.83(14) n
O6 Ni2 O7 3_656 3_556 86.91(14) n
O8 Ni2 O7 2_554 3_556 171.69(14) n
O10 Ni2 O7 . 3_556 89.00(14) n
O6 Ni2 O11 3_656 2_454 171.94(13) n
O8 Ni2 O11 2_554 2_454 77.17(13) n
O10 Ni2 O11 . 2_454 99.68(13) n
O7 Ni2 O11 3_556 2_454 95.39(13) n
O6 Ni2 O7 3_656 1_554 90.81(14) n
O8 Ni2 O7 2_554 1_554 92.22(13) n
O10 Ni2 O7 . 1_554 171.94(13) n
O7 Ni2 O7 3_556 1_554 82.97(14) n
O11 Ni2 O7 2_454 1_554 81.84(13) n
O4 Ni3 O2 . 2_554 94.27(14) n
O4 Ni3 O5 . . 96.18(14) n
O2 Ni3 O5 2_554 . 88.54(14) n
O4 Ni3 O1 . 2 172.16(14) n
O2 Ni3 O1 2_554 2 91.74(14) n
O5 Ni3 O1 . 2 89.00(13) n
O4 Ni3 O3 . . 95.23(14) n
O2 Ni3 O3 2_554 . 170.49(14) n
O5 Ni3 O3 . . 90.04(14) n
O1 Ni3 O3 2 . 78.83(13) n
O4 Ni3 O11 . . 89.58(13) n
O2 Ni3 O11 2_554 . 97.36(13) n
O5 Ni3 O11 . . 171.45(13) n
O1 Ni3 O11 2 . 84.65(13) n
O3 Ni3 O11 . . 83.12(13) n
O8 As1 O3 . 3_656 116.2(2) n
O8 As1 O10 . . 110.2(2) n
O3 As1 O10 3_656 . 113.4(2) n
O8 As1 O11 . 1_455 100.9(2) n
O3 As1 O11 3_656 1_455 117.9(2) n
O10 As1 O11 . 1_455 95.9(2) n
O4 As2 O1 . . 115.3(2) n
O4 As2 O7 . 3_656 112.2(2) n
O1 As2 O7 . 3_656 113.7(2) n
O4 As2 O9 . 1_554 105.4(2) n
O1 As2 O9 . 1_554 104.6(2) n
O7 As2 O9 3_656 1_554 104.3(2) n
O5 As3 O2 3_656 . 118.0(2) n
O5 As3 O6 3_656 . 112.3(2) n
O2 As3 O6 . . 109.9(2) n
O5 As3 O9 3_656 . 104.8(2) n
O2 As3 O9 . . 106.2(2) n
O6 As3 O9 . . 104.4(2) n

loop_
_geom_bond_atom_site_label_1
_geom_bond_atom_site_label_2
_geom_bond_site_symmetry_2
_geom_bond_distance
_geom_bond_publ_flag
Ni1 O3 . 2.025(3) y
Ni1 O1 2 2.033(3) y
Ni1 O6 . 2.064(3) y
Ni1 O10 2_655 2.104(3) y
Ni1 O11 2 2.122(3) y
Ni1 O7 1_655 2.152(3) y
Ni1 As1 2_655 2.8220(8) n
Ni2 O6 3_656 2.000(3) y
Ni2 O8 2_554 2.026(3) y
Ni2 O10 . 2.028(3) y
Ni2 O7 3_556 2.056(3) y
Ni2 O11 2_454 2.173(3) y
Ni2 O7 1_554 2.188(3) y
Ni2 As1 2_554 2.7165(9) n
Ni2 K 2_554 3.4649(13) n
Ni3 O4 . 2.045(4) y
Ni3 O2 2_554 2.054(3) y
Ni3 O5 . 2.085(3) y
Ni3 O1 2 2.101(3) y
Ni3 O3 . 2.112(3) y
Ni3 O11 . 2.118(3) y
Ni3 K 2_554 3.6875(14) n
K O5 2 2.809(4) n
K O4 3_656 2.817(4) n
K O2 2 2.854(4) n
K O10 2 2.856(4) n
K O8 . 2.904(4) n
K O9 . 2.931(4) n
K O9 3_657 3.032(4) n
K O8 2 3.055(4) n
K O6 4_667 3.095(4) n
K O1 1_556 3.102(4) n
K O2 . 3.105(4) n
K As1 2 3.4056(13) n
As1 O8 . 1.663(3) y
As1 O3 3_656 1.669(3) y
As1 O10 . 1.707(3) y
As1 O11 1_455 1.737(3) y
As1 Ni2 2 2.7165(9) n
As1 Ni1 2_454 2.8220(8) n
As1 K 2_554 3.4055(13) n
As2 O4 . 1.640(3) y
As2 O1 . 1.680(3) y
As2 O7 3_656 1.713(3) y
As2 O9 1_554 1.741(3) y
As2 K 3_656 3.4867(14) n
As2 K 1_554 3.5102(13) n
As3 O5 3_656 1.643(3) y
As3 O2 . 1.654(3) y
As3 O6 . 1.694(3) y
As3 O9 . 1.788(3) y
As3 K 4_657 3.4900(14) n
As3 K 2_554 3.5565(13) n
